data_4334655
loop_
_publ_author_name
'Li-Yi Zhang'
'Liang-Jin Xu'
'Xu Zhang'
'Jin-Yun Wang'
'Jia Li'
'Zhong-Ning Chen'

_publ_section_title
;
 Spectroscopic and Phosphorescent Modulation in Triphosphine-Supported
 PtAg2 Heterotrinuclear Alkynyl Complexes
;
_journal_name_full 'Inorganic Chemistry'
_journal_page_first 5167
_journal_page_last 5175
_journal_paper_doi 10.1021/ic4000457
_journal_volume 52
_journal_year 2013
_chemical_formula_sum 'C98 H108 Ag2 Cl2 N4 O18 P6 Pt'
_chemical_formula_weight 2297.43
_chemical_name_systematic
; 
 ? 
;
_space_group_IT_number 2
_symmetry_cell_setting triclinic
_symmetry_space_group_name_Hall '-P 1'
_symmetry_space_group_name_H-M 'P -1'
_atom_sites_solution_hydrogens geom
_atom_sites_solution_primary direct
_atom_sites_solution_secondary difmap
_audit_creation_method SHELXL-97
_cell_angle_alpha 101.254(10)
_cell_angle_beta 98.065(7)
_cell_angle_gamma 110.780(5)
_cell_formula_units_Z 2
_cell_length_a 13.660(2)
_cell_length_b 16.707(4)
_cell_length_c 24.793(5)
_cell_measurement_temperature 293(2)
_cell_volume 5051.1(18)
_computing_structure_refinement 'SHELXL-97 (Sheldrick, 1997)'
_computing_structure_solution 'SHELXS-97 (Sheldrick, 1990)'
_diffrn_ambient_temperature 293(2)
_diffrn_measured_fraction_theta_full 0.967
_diffrn_measured_fraction_theta_max 0.967
_diffrn_radiation_monochromator graphite
_diffrn_radiation_source 'fine-focus sealed tube'
_diffrn_radiation_type MoK\a
_diffrn_radiation_wavelength 0.71073
_diffrn_reflns_av_R_equivalents 0.0394
_diffrn_reflns_av_sigmaI/netI 0.0623
_diffrn_reflns_limit_h_max 16
_diffrn_reflns_limit_h_min -13
_diffrn_reflns_limit_k_max 19
_diffrn_reflns_limit_k_min -19
_diffrn_reflns_limit_l_max 29
_diffrn_reflns_limit_l_min -29
_diffrn_reflns_number 36610
_diffrn_reflns_theta_full 25.00
_diffrn_reflns_theta_max 25.00
_diffrn_reflns_theta_min 2.50
_exptl_absorpt_coefficient_mu 1.979
_exptl_absorpt_correction_T_max 0.6600
_exptl_absorpt_correction_T_min 0.3508
_exptl_absorpt_correction_type multi-scan
_exptl_crystal_colour Yellow
_exptl_crystal_density_diffrn 1.510
_exptl_crystal_description Block
_exptl_crystal_F_000 2328
_exptl_crystal_size_max 0.30
_exptl_crystal_size_mid 0.25
_exptl_crystal_size_min 0.21
_refine_diff_density_max 1.702
_refine_diff_density_min -1.031
_refine_diff_density_rms 0.105
_refine_ls_extinction_method none
_refine_ls_goodness_of_fit_ref 1.044
_refine_ls_hydrogen_treatment mixed
_refine_ls_matrix_type full
_refine_ls_number_parameters 1180
_refine_ls_number_reflns 17208
_refine_ls_number_restraints 118
_refine_ls_restrained_S_all 1.063
_refine_ls_R_factor_all 0.0520
_refine_ls_R_factor_gt 0.0431
_refine_ls_shift/su_max 0.002
_refine_ls_shift/su_mean 0.000
_refine_ls_structure_factor_coef Fsqd
_refine_ls_weighting_details 'calc w=1/[\s^2^(Fo^2^)+(0.0534P)^2^+4.3741P] where P=(Fo^2^+2Fc^2^)/3'
_refine_ls_weighting_scheme calc
_refine_ls_wR_factor_gt 0.1026
_refine_ls_wR_factor_ref 0.1108
_reflns_number_gt 14725
_reflns_number_total 17208
_reflns_threshold_expression >2sigma(I)
_cod_data_source_file ic4000457_si_002_08.cif
_cod_data_source_block 9(DMF)2_2(DMF)
_cod_original_cell_volume 5051.3(17)
_cod_database_code 4334655

loop_
_symmetry_equiv_pos_as_xyz
'x, y, z'
'-x, -y, -z'

loop_
_atom_site_label
_atom_site_type_symbol
_atom_site_fract_x
_atom_site_fract_y
_atom_site_fract_z
_atom_site_U_iso_or_equiv
_atom_site_adp_type
_atom_site_occupancy
_atom_site_symmetry_multiplicity
_atom_site_calc_flag
_atom_site_refinement_flags
Pt1 Pt 0.206778(15) 0.250559(11) 0.260859(7) 0.02627(7) Uani 1 1 d .
Ag1 Ag 0.07804(3) 0.05592(3) 0.198183(17) 0.04126(11) Uani 1 1 d .
Ag2 Ag 0.35263(3) 0.43930(3) 0.265182(18) 0.04125(11) Uani 1 1 d .
P1 P -0.08405(11) 0.08864(9) 0.19706(6) 0.0336(3) Uani 1 1 d .
P2 P 0.06013(10) 0.28862(8) 0.25672(5) 0.0290(3) Uani 1 1 d .
P3 P 0.20059(11) 0.48531(8) 0.26186(6) 0.0335(3) Uani 1 1 d .
P4 P 0.22187(11) 0.01775(8) 0.24156(5) 0.0300(3) Uani 1 1 d .
P5 P 0.35748(10) 0.21652(8) 0.27324(5) 0.0263(3) Uani 1 1 d .
P6 P 0.49548(11) 0.41554(9) 0.32159(6) 0.0346(3) Uani 1 1 d .
O1 O -0.0109(4) 0.1739(4) 0.53030(19) 0.0817(17) Uani 1 1 d .
O2 O 0.1195(4) 0.1081(4) 0.58013(19) 0.0805(16) Uani 1 1 d .
O3 O 0.2703(4) 0.0763(4) 0.53223(19) 0.0721(14) Uani 1 1 d .
O4 O 0.1600(5) 0.4053(4) -0.02029(19) 0.0800(16) Uani 1 1 d .
O5 O 0.3226(4) 0.3747(3) -0.05952(16) 0.0623(12) Uani 1 1 d .
O6 O 0.4571(4) 0.3278(3) 0.00178(17) 0.0540(11) Uani 1 1 d .
O7 O 0.0983(5) 0.0654(4) 0.1008(2) 0.0786(15) Uani 1 1 d .
O8 O 0.4405(6) 0.5304(5) 0.2034(3) 0.114(2) Uani 1 1 d U
N1 N 0.0658(4) 0.1166(4) 0.0247(2) 0.0579(14) Uani 1 1 d .
N2 N 0.4977(8) 0.6466(6) 0.1681(4) 0.113(3) Uani 1 1 d U
C1 C -0.0551(4) 0.2063(3) 0.2019(2) 0.0360(12) Uani 1 1 d .
H1A H -0.0438 0.2167 0.1657 0.043 Uiso 1 1 calc R
H1B H -0.1185 0.2170 0.2079 0.043 Uiso 1 1 calc R
C2 C 0.0752(4) 0.3871(3) 0.2310(2) 0.0331(11) Uani 1 1 d .
H2A H 0.0158 0.4038 0.2374 0.040 Uiso 1 1 calc R
H2B H 0.0682 0.3704 0.1904 0.040 Uiso 1 1 calc R
C3 C -0.1975(4) 0.0332(4) 0.1356(2) 0.0382(12) Uani 1 1 d .
C4 C -0.2333(5) 0.0761(4) 0.0999(2) 0.0526(15) Uani 1 1 d .
H4A H -0.1973 0.1371 0.1063 0.063 Uiso 1 1 calc R
C5 C -0.3217(5) 0.0301(5) 0.0547(3) 0.0623(18) Uani 1 1 d .
H5A H -0.3444 0.0600 0.0310 0.075 Uiso 1 1 calc R
C6 C -0.3748(6) -0.0592(5) 0.0456(3) 0.0640(19) Uani 1 1 d .
H6A H -0.4342 -0.0901 0.0154 0.077 Uiso 1 1 calc R
C7 C -0.3422(6) -0.1039(5) 0.0798(3) 0.075(2) Uani 1 1 d .
H7A H -0.3800 -0.1647 0.0732 0.090 Uiso 1 1 calc R
C8 C -0.2523(5) -0.0587(4) 0.1248(3) 0.0572(16) Uani 1 1 d .
H8A H -0.2290 -0.0896 0.1475 0.069 Uiso 1 1 calc R
C9 C -0.1498(4) 0.0651(4) 0.2542(2) 0.0401(12) Uani 1 1 d U
C10 C -0.2504(5) 0.0657(5) 0.2548(3) 0.0586(16) Uani 1 1 d U
H10A H -0.2874 0.0766 0.2245 0.070 Uiso 1 1 calc R
C11 C -0.2969(6) 0.0505(6) 0.2998(3) 0.086(2) Uani 1 1 d U
H11A H -0.3643 0.0518 0.3000 0.103 Uiso 1 1 calc R
C12 C -0.2434(8) 0.0336(7) 0.3440(4) 0.106(3) Uani 1 1 d U
H12A H -0.2750 0.0228 0.3741 0.127 Uiso 1 1 calc R
C13 C -0.1443(7) 0.0324(6) 0.3444(3) 0.089(3) Uani 1 1 d U
H13A H -0.1088 0.0202 0.3746 0.107 Uiso 1 1 calc R
C14 C -0.0960(6) 0.0491(4) 0.2999(3) 0.0594(17) Uani 1 1 d U
H14A H -0.0275 0.0497 0.3007 0.071 Uiso 1 1 calc R
C15 C 0.0141(5) 0.3119(4) 0.3216(2) 0.0396(12) Uani 1 1 d .
C16 C 0.0906(6) 0.3598(4) 0.3708(2) 0.0498(15) Uani 1 1 d .
H16A H 0.1629 0.3744 0.3708 0.060 Uiso 1 1 calc R
C17 C 0.0614(7) 0.3865(5) 0.4202(3) 0.067(2) Uani 1 1 d .
H17A H 0.1139 0.4200 0.4531 0.081 Uiso 1 1 calc R
C18 C -0.0449(9) 0.3634(6) 0.4204(4) 0.084(3) Uani 1 1 d .
H18A H -0.0649 0.3827 0.4533 0.101 Uiso 1 1 calc R
C19 C -0.1219(8) 0.3120(6) 0.3726(4) 0.086(3) Uani 1 1 d .
H19A H -0.1942 0.2936 0.3736 0.103 Uiso 1 1 calc R
C20 C -0.0929(6) 0.2869(5) 0.3222(3) 0.0655(19) Uani 1 1 d .
H20A H -0.1456 0.2536 0.2894 0.079 Uiso 1 1 calc R
C21 C 0.1917(5) 0.5583(4) 0.2172(2) 0.0426(13) Uani 1 1 d .
C22 C 0.2758(6) 0.6403(4) 0.2286(3) 0.0562(16) Uani 1 1 d .
H22A H 0.3338 0.6567 0.2589 0.067 Uiso 1 1 calc R
C23 C 0.2750(7) 0.6974(5) 0.1960(4) 0.075(2) Uani 1 1 d .
H23A H 0.3324 0.7521 0.2044 0.090 Uiso 1 1 calc R
C24 C 0.1913(10) 0.6750(6) 0.1513(4) 0.096(3) Uani 1 1 d .
H24A H 0.1912 0.7140 0.1292 0.115 Uiso 1 1 calc R
C25 C 0.1088(10) 0.5957(6) 0.1395(4) 0.105(4) Uani 1 1 d .
H25A H 0.0517 0.5802 0.1089 0.126 Uiso 1 1 calc R
C26 C 0.1065(7) 0.5361(5) 0.1721(3) 0.072(2) Uani 1 1 d .
H26A H 0.0483 0.4818 0.1635 0.086 Uiso 1 1 calc R
C27 C 0.1857(5) 0.5433(3) 0.3289(2) 0.0417(13) Uani 1 1 d .
C28 C 0.0962(5) 0.5618(4) 0.3333(3) 0.0536(15) Uani 1 1 d .
H28A H 0.0408 0.5452 0.3017 0.064 Uiso 1 1 calc R
C29 C 0.0895(7) 0.6059(5) 0.3858(4) 0.075(2) Uani 1 1 d .
H29A H 0.0291 0.6182 0.3895 0.090 Uiso 1 1 calc R
C30 C 0.1721(8) 0.6307(5) 0.4317(3) 0.080(3) Uani 1 1 d .
H30A H 0.1669 0.6594 0.4666 0.096 Uiso 1 1 calc R
C31 C 0.2618(8) 0.6145(5) 0.4274(3) 0.079(2) Uani 1 1 d .
H31A H 0.3188 0.6342 0.4587 0.095 Uiso 1 1 calc R
C32 C 0.2673(6) 0.5688(4) 0.3765(3) 0.0580(17) Uani 1 1 d .
H32A H 0.3268 0.5548 0.3738 0.070 Uiso 1 1 calc R
C33 C 0.4565(4) 0.3031(3) 0.3331(2) 0.0339(11) Uani 1 1 d .
H33A H 0.5203 0.2902 0.3400 0.041 Uiso 1 1 calc R
H33B H 0.4272 0.3024 0.3665 0.041 Uiso 1 1 calc R
C34 C 0.3301(4) 0.1130(3) 0.29484(19) 0.0288(10) Uani 1 1 d .
H34A H 0.3092 0.1195 0.3307 0.035 Uiso 1 1 calc R
H34B H 0.3951 0.1015 0.3000 0.035 Uiso 1 1 calc R
C35 C 0.2867(4) -0.0298(3) 0.1926(2) 0.0335(11) Uani 1 1 d .
C36 C 0.2270(5) -0.0739(4) 0.1377(2) 0.0473(14) Uani 1 1 d .
H36A H 0.1577 -0.0763 0.1271 0.057 Uiso 1 1 calc R
C37 C 0.2701(6) -0.1146(5) 0.0984(3) 0.0621(18) Uani 1 1 d .
H37A H 0.2292 -0.1448 0.0619 0.075 Uiso 1 1 calc R
C38 C 0.3713(7) -0.1102(4) 0.1133(3) 0.066(2) Uani 1 1 d .
H38A H 0.4001 -0.1366 0.0868 0.079 Uiso 1 1 calc R
C39 C 0.4319(6) -0.0672(4) 0.1672(3) 0.0618(18) Uani 1 1 d .
H39A H 0.5015 -0.0645 0.1769 0.074 Uiso 1 1 calc R
C40 C 0.3896(5) -0.0272(4) 0.2079(3) 0.0477(14) Uani 1 1 d .
H40A H 0.4302 0.0008 0.2446 0.057 Uiso 1 1 calc R
C41 C 0.1769(4) -0.0628(3) 0.2824(2) 0.0321(11) Uani 1 1 d .
C42 C 0.1754(5) -0.1479(4) 0.2667(3) 0.0489(14) Uani 1 1 d .
H42A H 0.2013 -0.1647 0.2355 0.059 Uiso 1 1 calc R
C43 C 0.1351(6) -0.2075(4) 0.2978(3) 0.0631(19) Uani 1 1 d .
H43A H 0.1336 -0.2645 0.2871 0.076 Uiso 1 1 calc R
C44 C 0.0973(6) -0.1834(5) 0.3440(3) 0.0631(18) Uani 1 1 d .
H44A H 0.0715 -0.2236 0.3649 0.076 Uiso 1 1 calc R
C45 C 0.0975(5) -0.1002(4) 0.3593(3) 0.0547(16) Uani 1 1 d .
H45A H 0.0710 -0.0843 0.3904 0.066 Uiso 1 1 calc R
C46 C 0.1365(5) -0.0401(4) 0.3291(2) 0.0436(13) Uani 1 1 d .
H46A H 0.1361 0.0162 0.3398 0.052 Uiso 1 1 calc R
C47 C 0.4261(4) 0.1999(3) 0.2171(2) 0.0319(11) Uani 1 1 d .
C48 C 0.5345(5) 0.2142(4) 0.2295(3) 0.0465(14) Uani 1 1 d .
H48A H 0.5742 0.2380 0.2667 0.056 Uiso 1 1 calc R
C49 C 0.5839(5) 0.1930(5) 0.1865(3) 0.0595(18) Uani 1 1 d .
H49A H 0.6568 0.2040 0.1946 0.071 Uiso 1 1 calc R
C50 C 0.5232(6) 0.1555(5) 0.1317(3) 0.0633(19) Uani 1 1 d .
H50A H 0.5555 0.1406 0.1028 0.076 Uiso 1 1 calc R
C51 C 0.4167(6) 0.1402(4) 0.1195(2) 0.0523(16) Uani 1 1 d .
H51A H 0.3766 0.1141 0.0825 0.063 Uiso 1 1 calc R
C52 C 0.3678(5) 0.1630(3) 0.1615(2) 0.0370(12) Uani 1 1 d .
H52A H 0.2955 0.1537 0.1526 0.044 Uiso 1 1 calc R
C53 C 0.6113(4) 0.4301(4) 0.2896(2) 0.0439(13) Uani 1 1 d .
C54 C 0.7084(5) 0.4366(5) 0.3199(3) 0.0653(19) Uani 1 1 d .
H54A H 0.7162 0.4353 0.3576 0.078 Uiso 1 1 calc R
C55 C 0.7941(6) 0.4450(6) 0.2940(4) 0.089(3) Uani 1 1 d .
H55A H 0.8598 0.4508 0.3146 0.107 Uiso 1 1 calc R
C56 C 0.7818(6) 0.4447(6) 0.2381(4) 0.084(2) Uani 1 1 d .
H56A H 0.8389 0.4492 0.2207 0.101 Uiso 1 1 calc R
C57 C 0.6869(6) 0.4378(5) 0.2079(3) 0.070(2) Uani 1 1 d .
H57A H 0.6797 0.4384 0.1701 0.084 Uiso 1 1 calc R
C58 C 0.5998(5) 0.4297(4) 0.2332(3) 0.0524(15) Uani 1 1 d .
H58A H 0.5346 0.4242 0.2123 0.063 Uiso 1 1 calc R
C59 C 0.5546(5) 0.4896(4) 0.3924(2) 0.0450(13) Uani 1 1 d .
C60 C 0.5861(6) 0.4621(4) 0.4392(3) 0.0622(18) Uani 1 1 d .
H60A H 0.5769 0.4032 0.4355 0.075 Uiso 1 1 calc R
C61 C 0.6322(7) 0.5256(6) 0.4920(3) 0.084(2) Uani 1 1 d .
H61A H 0.6532 0.5080 0.5235 0.101 Uiso 1 1 calc R
C62 C 0.6467(7) 0.6125(5) 0.4978(3) 0.086(3) Uani 1 1 d .
H62A H 0.6788 0.6538 0.5328 0.104 Uiso 1 1 calc R
C63 C 0.6137(8) 0.6382(5) 0.4521(4) 0.092(3) Uani 1 1 d .
H63A H 0.6211 0.6967 0.4562 0.110 Uiso 1 1 calc R
C64 C 0.5688(6) 0.5774(4) 0.3990(3) 0.069(2) Uani 1 1 d .
H64A H 0.5483 0.5961 0.3679 0.083 Uiso 1 1 calc R
C65 C 0.1855(4) 0.2148(3) 0.3330(2) 0.0310(11) Uani 1 1 d .
C66 C 0.1755(4) 0.1943(3) 0.3757(2) 0.0350(11) Uani 1 1 d .
C67 C 0.1591(4) 0.1693(3) 0.4278(2) 0.0360(12) Uani 1 1 d .
C68 C 0.2256(5) 0.1342(4) 0.4536(2) 0.0393(12) Uani 1 1 d .
H68A H 0.2798 0.1258 0.4374 0.047 Uiso 1 1 calc R
C69 C 0.2101(5) 0.1119(4) 0.5039(2) 0.0489(15) Uani 1 1 d .
C70 C 0.1323(5) 0.1281(5) 0.5292(2) 0.0532(16) Uani 1 1 d .
C71 C 0.0650(5) 0.1619(4) 0.5031(2) 0.0518(15) Uani 1 1 d .
C72 C 0.0772(5) 0.1821(4) 0.4518(2) 0.0447(14) Uani 1 1 d .
H72A H 0.0314 0.2037 0.4337 0.054 Uiso 1 1 calc R
C73 C 0.3312(7) 0.0401(6) 0.5027(3) 0.087(3) Uani 1 1 d .
H73A H 0.3695 0.0175 0.5271 0.130 Uiso 1 1 calc R
H73B H 0.3816 0.0852 0.4902 0.130 Uiso 1 1 calc R
H73C H 0.2844 -0.0073 0.4706 0.130 Uiso 1 1 calc R
C74 C 0.1883(8) 0.1773(7) 0.6270(3) 0.109(3) Uani 1 1 d .
H74A H 0.1766 0.1601 0.6611 0.163 Uiso 1 1 calc R
H74B H 0.1737 0.2295 0.6271 0.163 Uiso 1 1 calc R
H74C H 0.2616 0.1898 0.6249 0.163 Uiso 1 1 calc R
C75 C -0.1000(7) 0.1779(7) 0.5003(3) 0.088(3) Uani 1 1 d .
H75A H -0.1457 0.1860 0.5251 0.133 Uiso 1 1 calc R
H75B H -0.1384 0.1236 0.4711 0.133 Uiso 1 1 calc R
H75C H -0.0786 0.2268 0.4836 0.133 Uiso 1 1 calc R
C76 C 0.2326(4) 0.2892(3) 0.19044(19) 0.0300(10) Uani 1 1 d .
C77 C 0.2499(5) 0.3124(3) 0.1483(2) 0.0381(12) Uani 1 1 d .
C78 C 0.2730(5) 0.3339(4) 0.0964(2) 0.0411(13) Uani 1 1 d .
C79 C 0.2058(6) 0.3633(4) 0.0656(2) 0.0528(16) Uani 1 1 d .
H79A H 0.1496 0.3723 0.0793 0.063 Uiso 1 1 calc R
C80 C 0.2239(5) 0.3790(4) 0.0137(2) 0.0515(15) Uani 1 1 d .
C81 C 0.3074(5) 0.3653(4) -0.0064(2) 0.0470(14) Uani 1 1 d .
C82 C 0.3760(5) 0.3383(3) 0.0254(2) 0.0423(13) Uani 1 1 d .
C83 C 0.3591(5) 0.3234(4) 0.0773(2) 0.0400(13) Uani 1 1 d .
H83A H 0.4056 0.3065 0.0990 0.048 Uiso 1 1 calc R
C84 C 0.0948(10) 0.4430(9) 0.0038(4) 0.130(5) Uani 1 1 d .
H84A H 0.0553 0.4588 -0.0245 0.195 Uiso 1 1 calc R
H84B H 0.1388 0.4952 0.0337 0.195 Uiso 1 1 calc R
H84C H 0.0454 0.4009 0.0187 0.195 Uiso 1 1 calc R
C85 C 0.3630(7) 0.4636(5) -0.0632(3) 0.088(3) Uani 1 1 d .
H85A H 0.3724 0.4646 -0.1007 0.133 Uiso 1 1 calc R
H85B H 0.4309 0.4966 -0.0366 0.133 Uiso 1 1 calc R
H85C H 0.3130 0.4900 -0.0546 0.133 Uiso 1 1 calc R
C86 C 0.5344(6) 0.3057(5) 0.0339(3) 0.0686(19) Uani 1 1 d .
H86A H 0.5863 0.3006 0.0125 0.103 Uiso 1 1 calc R
H86B H 0.4986 0.2502 0.0421 0.103 Uiso 1 1 calc R
H86C H 0.5702 0.3513 0.0685 0.103 Uiso 1 1 calc R
C87 C 0.0515(7) 0.0988(5) 0.0736(3) 0.077(2) Uani 1 1 d .
H87A H -0.0004 0.1137 0.0885 0.092 Uiso 1 1 calc R
C88 C -0.0051(9) 0.1518(7) -0.0020(4) 0.110(3) Uani 1 1 d .
H88A H -0.0551 0.1568 0.0208 0.166 Uiso 1 1 calc R
H88B H -0.0439 0.1127 -0.0387 0.166 Uiso 1 1 calc R
H88C H 0.0366 0.2094 -0.0059 0.166 Uiso 1 1 calc R
C89 C 0.1458(7) 0.1052(7) -0.0022(4) 0.107(3) Uani 1 1 d .
H89A H 0.1893 0.0847 0.0208 0.161 Uiso 1 1 calc R
H89B H 0.1902 0.1608 -0.0077 0.161 Uiso 1 1 calc R
H89C H 0.1125 0.0623 -0.0382 0.161 Uiso 1 1 calc R
C90 C 0.4909(11) 0.6030(9) 0.2055(7) 0.150(4) Uani 1 1 d U
H90A H 0.5351 0.6362 0.2408 0.180 Uiso 1 1 calc R
C91 C 0.4303(13) 0.6104(12) 0.1112(6) 0.195(7) Uani 1 1 d U
H91A H 0.3895 0.5480 0.1050 0.293 Uiso 1 1 calc R
H91B H 0.4748 0.6192 0.0844 0.293 Uiso 1 1 calc R
H91C H 0.3822 0.6400 0.1066 0.293 Uiso 1 1 calc R
C92 C 0.5697(12) 0.7368(10) 0.1806(8) 0.207(7) Uani 1 1 d U
H92A H 0.6092 0.7561 0.2192 0.310 Uiso 1 1 calc R
H92B H 0.5298 0.7727 0.1749 0.310 Uiso 1 1 calc R
H92C H 0.6190 0.7426 0.1561 0.310 Uiso 1 1 calc R
Cl1 Cl 0.41255(15) -0.18432(14) 0.57834(7) 0.0669(5) Uani 1 1 d D
O9 O 0.3375(8) -0.2785(7) 0.5706(6) 0.234(6) Uani 1 1 d D
O10 O 0.4279(7) -0.1564(7) 0.6354(3) 0.176(5) Uani 1 1 d D
O11 O 0.4954(7) -0.1996(7) 0.5605(4) 0.171(4) Uani 1 1 d D
O12 O 0.3546(9) -0.1547(8) 0.5468(4) 0.209(5) Uani 1 1 d D
Cl2 Cl 0.16730(17) -0.31876(14) 0.92303(10) 0.0769(5) Uani 1 1 d D
O13 O 0.0720(5) -0.3074(5) 0.9093(3) 0.129(3) Uani 1 1 d D
O14 O 0.1564(8) -0.4028(5) 0.9174(5) 0.185(4) Uani 1 1 d D
O15 O 0.2261(11) -0.2654(9) 0.9702(5) 0.373(14) Uani 1 1 d D
O16 O 0.2163(12) -0.2934(9) 0.8805(7) 0.329(12) Uani 1 1 d D
N01 N -0.1039(7) -0.2490(6) 0.1839(3) 0.099(2) Uani 1 1 d .
O01 O -0.0479(9) -0.1299(7) 0.1510(6) 0.209(7) Uani 1 1 d .
C01 C -0.0647(11) -0.2130(13) 0.1423(5) 0.164(7) Uani 1 1 d .
H01A H -0.0516 -0.2451 0.1110 0.197 Uiso 1 1 calc R
C02 C -0.1274(16) -0.3326(11) 0.1892(9) 0.295(16) Uani 1 1 d .
H02A H -0.1152 -0.3675 0.1572 0.443 Uiso 1 1 calc R
H02B H -0.2015 -0.3588 0.1909 0.443 Uiso 1 1 calc R
H02C H -0.0823 -0.3308 0.2232 0.443 Uiso 1 1 calc R
C03 C -0.1188(12) -0.1862(13) 0.2256(6) 0.205(9) Uani 1 1 d .
H03A H -0.1450 -0.2133 0.2543 0.307 Uiso 1 1 calc R
H03B H -0.1699 -0.1660 0.2086 0.307 Uiso 1 1 calc R
H03C H -0.0514 -0.1367 0.2423 0.307 Uiso 1 1 calc R
N02 N 0.4491(6) 0.8445(6) 0.3734(4) 0.096(2) Uani 1 1 d .
O02 O 0.5168(11) 0.7453(9) 0.3381(6) 0.221(7) Uani 1 1 d .
C04 C 0.3979(12) 0.8720(13) 0.4166(6) 0.214(9) Uani 1 1 d .
H04A H 0.3825 0.9217 0.4105 0.321 Uiso 1 1 calc R
H04B H 0.4452 0.8888 0.4530 0.321 Uiso 1 1 calc R
H04D H 0.3322 0.8238 0.4149 0.321 Uiso 1 1 calc R
C05 C 0.4694(11) 0.8799(11) 0.3293(7) 0.206(9) Uani 1 1 d .
H05A H 0.5066 0.8511 0.3079 0.309 Uiso 1 1 calc R
H05D H 0.5131 0.9423 0.3433 0.309 Uiso 1 1 calc R
H05B H 0.4027 0.8715 0.3055 0.309 Uiso 1 1 calc R
C06 C 0.4726(15) 0.7735(11) 0.3784(7) 0.172(7) Uani 1 1 d .
H06B H 0.4590 0.7467 0.4077 0.206 Uiso 1 1 calc R

loop_
_atom_site_aniso_label
_atom_site_aniso_U_11
_atom_site_aniso_U_22
_atom_site_aniso_U_33
_atom_site_aniso_U_23
_atom_site_aniso_U_13
_atom_site_aniso_U_12
Pt1 0.02889(12) 0.02671(11) 0.02590(10) 0.01095(7) 0.00810(8) 0.01127(8)
Ag1 0.0371(2) 0.0413(2) 0.0478(2) 0.01160(18) 0.00581(19) 0.01968(19)
Ag2 0.0345(2) 0.0372(2) 0.0539(2) 0.01723(19) 0.00718(19) 0.01465(18)
P1 0.0297(7) 0.0311(7) 0.0389(7) 0.0102(5) 0.0070(6) 0.0106(6)
P2 0.0296(7) 0.0271(6) 0.0332(6) 0.0109(5) 0.0096(5) 0.0119(5)
P3 0.0343(8) 0.0274(6) 0.0407(7) 0.0125(5) 0.0084(6) 0.0125(6)
P4 0.0349(7) 0.0270(6) 0.0312(6) 0.0102(5) 0.0087(5) 0.0142(5)
P5 0.0258(7) 0.0274(6) 0.0270(6) 0.0099(5) 0.0062(5) 0.0106(5)
P6 0.0311(7) 0.0292(7) 0.0398(7) 0.0105(5) 0.0041(6) 0.0085(6)
O1 0.084(4) 0.154(5) 0.053(3) 0.054(3) 0.048(3) 0.074(4)
O2 0.087(4) 0.137(5) 0.048(3) 0.059(3) 0.034(3) 0.054(4)
O3 0.082(4) 0.110(4) 0.057(3) 0.049(3) 0.021(3) 0.060(3)
O4 0.096(4) 0.132(5) 0.051(3) 0.053(3) 0.025(3) 0.071(4)
O5 0.083(3) 0.068(3) 0.036(2) 0.026(2) 0.023(2) 0.022(3)
O6 0.063(3) 0.059(3) 0.050(2) 0.025(2) 0.028(2) 0.025(2)
O7 0.092(4) 0.085(4) 0.058(3) 0.027(3) 0.011(3) 0.032(3)
O8 0.132(6) 0.109(5) 0.173(6) 0.098(5) 0.099(5) 0.074(4)
N1 0.061(4) 0.063(3) 0.037(3) 0.012(2) 0.008(2) 0.012(3)
N2 0.142(7) 0.111(6) 0.166(7) 0.099(6) 0.114(6) 0.081(5)
C1 0.032(3) 0.036(3) 0.040(3) 0.015(2) 0.003(2) 0.014(2)
C2 0.032(3) 0.032(3) 0.039(3) 0.011(2) 0.006(2) 0.015(2)
C3 0.031(3) 0.042(3) 0.036(3) 0.006(2) 0.007(2) 0.011(2)
C4 0.051(4) 0.056(4) 0.048(3) 0.008(3) 0.005(3) 0.023(3)
C5 0.050(4) 0.081(5) 0.051(4) 0.012(3) -0.002(3) 0.027(4)
C6 0.047(4) 0.085(5) 0.041(3) 0.001(3) 0.003(3) 0.016(4)
C7 0.070(5) 0.054(4) 0.061(4) -0.002(3) 0.007(4) -0.009(4)
C8 0.058(4) 0.052(4) 0.048(3) 0.010(3) 0.006(3) 0.010(3)
C9 0.039(3) 0.037(3) 0.044(3) 0.016(2) 0.013(2) 0.011(2)
C10 0.045(4) 0.073(4) 0.063(4) 0.028(3) 0.023(3) 0.021(3)
C11 0.053(4) 0.118(7) 0.077(5) 0.024(5) 0.036(4) 0.017(4)
C12 0.075(5) 0.140(8) 0.060(4) 0.033(5) 0.020(4) -0.013(5)
C13 0.087(5) 0.108(6) 0.054(4) 0.045(4) 0.004(4) 0.007(5)
C14 0.058(4) 0.059(4) 0.048(3) 0.024(3) 0.001(3) 0.007(3)
C15 0.046(3) 0.040(3) 0.042(3) 0.017(2) 0.020(3) 0.020(3)
C16 0.065(4) 0.052(4) 0.046(3) 0.019(3) 0.024(3) 0.031(3)
C17 0.114(7) 0.065(4) 0.043(3) 0.019(3) 0.028(4) 0.051(5)
C18 0.139(9) 0.086(6) 0.074(5) 0.038(5) 0.068(6) 0.070(6)
C19 0.088(6) 0.098(6) 0.115(7) 0.043(6) 0.079(6) 0.056(5)
C20 0.056(4) 0.072(5) 0.082(5) 0.020(4) 0.036(4) 0.034(4)
C21 0.057(4) 0.036(3) 0.045(3) 0.016(2) 0.022(3) 0.024(3)
C22 0.064(4) 0.040(3) 0.073(4) 0.024(3) 0.026(4) 0.023(3)
C23 0.104(6) 0.042(4) 0.099(6) 0.037(4) 0.056(5) 0.029(4)
C24 0.173(10) 0.061(5) 0.085(6) 0.049(5) 0.043(6) 0.062(6)
C25 0.181(10) 0.071(6) 0.069(5) 0.037(4) -0.004(6) 0.057(7)
C26 0.092(6) 0.047(4) 0.068(4) 0.024(3) -0.009(4) 0.022(4)
C27 0.052(4) 0.032(3) 0.046(3) 0.017(2) 0.020(3) 0.017(3)
C28 0.053(4) 0.045(3) 0.065(4) 0.012(3) 0.025(3) 0.019(3)
C29 0.089(6) 0.063(5) 0.095(6) 0.025(4) 0.052(5) 0.042(4)
C30 0.130(8) 0.060(5) 0.055(4) 0.012(3) 0.044(5) 0.036(5)
C31 0.097(6) 0.077(5) 0.049(4) 0.001(4) 0.010(4) 0.029(5)
C32 0.068(5) 0.060(4) 0.047(3) 0.014(3) 0.011(3) 0.027(4)
C33 0.036(3) 0.029(3) 0.033(2) 0.011(2) 0.003(2) 0.009(2)
C34 0.031(3) 0.032(3) 0.029(2) 0.0098(19) 0.005(2) 0.018(2)
C35 0.044(3) 0.029(3) 0.039(3) 0.018(2) 0.019(2) 0.019(2)
C36 0.053(4) 0.050(3) 0.043(3) 0.009(3) 0.014(3) 0.026(3)
C37 0.074(5) 0.069(5) 0.049(4) 0.007(3) 0.027(3) 0.035(4)
C38 0.091(6) 0.051(4) 0.071(5) 0.012(3) 0.051(4) 0.036(4)
C39 0.055(4) 0.053(4) 0.095(5) 0.021(4) 0.038(4) 0.033(3)
C40 0.045(4) 0.052(4) 0.054(3) 0.018(3) 0.019(3) 0.024(3)
C41 0.033(3) 0.030(3) 0.033(2) 0.011(2) 0.007(2) 0.011(2)
C42 0.065(4) 0.034(3) 0.055(3) 0.018(3) 0.024(3) 0.022(3)
C43 0.089(5) 0.035(3) 0.082(5) 0.033(3) 0.036(4) 0.029(3)
C44 0.076(5) 0.060(4) 0.066(4) 0.042(3) 0.030(4) 0.023(4)
C45 0.060(4) 0.055(4) 0.051(3) 0.021(3) 0.028(3) 0.016(3)
C46 0.050(4) 0.045(3) 0.044(3) 0.018(2) 0.019(3) 0.022(3)
C47 0.034(3) 0.029(3) 0.040(3) 0.013(2) 0.016(2) 0.016(2)
C48 0.043(4) 0.048(3) 0.055(3) 0.014(3) 0.019(3) 0.022(3)
C49 0.045(4) 0.070(4) 0.089(5) 0.034(4) 0.036(4) 0.037(3)
C50 0.084(5) 0.073(5) 0.073(5) 0.039(4) 0.053(4) 0.054(4)
C51 0.070(5) 0.060(4) 0.042(3) 0.018(3) 0.026(3) 0.037(3)
C52 0.042(3) 0.039(3) 0.039(3) 0.017(2) 0.015(2) 0.020(2)
C53 0.035(3) 0.035(3) 0.059(3) 0.017(3) 0.006(3) 0.010(2)
C54 0.037(4) 0.088(5) 0.076(5) 0.036(4) 0.018(3) 0.021(4)
C55 0.049(5) 0.126(8) 0.104(7) 0.054(6) 0.028(5) 0.034(5)
C56 0.055(5) 0.103(7) 0.118(7) 0.049(6) 0.049(5) 0.036(5)
C57 0.078(6) 0.079(5) 0.068(4) 0.035(4) 0.037(4) 0.032(4)
C58 0.049(4) 0.061(4) 0.057(4) 0.029(3) 0.019(3) 0.022(3)
C59 0.042(3) 0.034(3) 0.049(3) 0.003(2) 0.005(3) 0.009(3)
C60 0.075(5) 0.052(4) 0.043(3) 0.003(3) -0.010(3) 0.020(3)
C61 0.096(6) 0.081(6) 0.051(4) 0.008(4) -0.013(4) 0.024(5)
C62 0.095(6) 0.055(5) 0.065(5) -0.014(4) -0.011(4) 0.006(4)
C63 0.118(7) 0.039(4) 0.080(6) -0.011(4) -0.003(5) 0.012(4)
C64 0.088(5) 0.037(3) 0.066(4) 0.008(3) 0.005(4) 0.013(3)
C65 0.035(3) 0.032(3) 0.033(3) 0.012(2) 0.012(2) 0.017(2)
C66 0.043(3) 0.034(3) 0.033(3) 0.012(2) 0.014(2) 0.018(2)
C67 0.047(3) 0.036(3) 0.028(2) 0.013(2) 0.015(2) 0.015(2)
C68 0.042(3) 0.048(3) 0.032(3) 0.013(2) 0.014(2) 0.018(3)
C69 0.054(4) 0.059(4) 0.040(3) 0.026(3) 0.012(3) 0.022(3)
C70 0.064(4) 0.075(4) 0.037(3) 0.032(3) 0.023(3) 0.032(4)
C71 0.058(4) 0.070(4) 0.039(3) 0.024(3) 0.026(3) 0.028(3)
C72 0.054(4) 0.059(4) 0.035(3) 0.022(3) 0.017(3) 0.030(3)
C73 0.102(7) 0.122(7) 0.083(5) 0.054(5) 0.029(5) 0.080(6)
C74 0.123(8) 0.175(10) 0.037(4) 0.035(5) 0.021(5) 0.065(8)
C75 0.088(6) 0.144(8) 0.078(5) 0.047(5) 0.046(5) 0.078(6)
C76 0.031(3) 0.037(3) 0.030(2) 0.016(2) 0.013(2) 0.016(2)
C77 0.047(3) 0.037(3) 0.033(3) 0.012(2) 0.009(2) 0.018(3)
C78 0.055(4) 0.040(3) 0.030(3) 0.016(2) 0.014(2) 0.015(3)
C79 0.070(4) 0.063(4) 0.042(3) 0.028(3) 0.021(3) 0.035(3)
C80 0.068(4) 0.062(4) 0.036(3) 0.026(3) 0.017(3) 0.032(3)
C81 0.061(4) 0.051(3) 0.030(3) 0.023(2) 0.013(3) 0.016(3)
C82 0.053(4) 0.034(3) 0.038(3) 0.010(2) 0.022(3) 0.011(3)
C83 0.050(3) 0.043(3) 0.033(3) 0.018(2) 0.014(2) 0.019(3)
C84 0.186(11) 0.227(13) 0.084(6) 0.089(8) 0.055(7) 0.170(11)
C85 0.107(7) 0.083(6) 0.073(5) 0.050(4) 0.030(5) 0.015(5)
C86 0.070(5) 0.079(5) 0.073(5) 0.030(4) 0.031(4) 0.037(4)
C87 0.080(6) 0.069(5) 0.064(5) 0.005(4) 0.013(4) 0.016(4)
C88 0.124(9) 0.112(8) 0.087(6) 0.026(6) -0.011(6) 0.050(7)
C89 0.077(6) 0.104(7) 0.098(7) -0.009(5) 0.036(5) 0.000(5)
C90 0.179(11) 0.156(8) 0.240(11) 0.150(9) 0.151(9) 0.122(8)
C91 0.188(14) 0.283(19) 0.153(9) 0.049(10) 0.109(9) 0.115(12)
C92 0.170(14) 0.147(10) 0.33(2) 0.125(11) 0.123(13) 0.038(9)
Cl1 0.0606(11) 0.0950(14) 0.0599(10) 0.0311(9) 0.0113(8) 0.0428(10)
O9 0.186(11) 0.246(14) 0.322(17) 0.117(13) 0.142(12) 0.092(10)
O10 0.167(8) 0.308(13) 0.080(5) -0.020(6) -0.021(5) 0.180(9)
O11 0.146(7) 0.302(13) 0.173(8) 0.142(9) 0.107(7) 0.147(8)
O12 0.277(13) 0.323(15) 0.144(8) 0.115(9) 0.029(8) 0.235(12)
Cl2 0.0661(13) 0.0733(13) 0.0952(14) 0.0237(11) 0.0202(11) 0.0306(10)
O13 0.092(5) 0.137(6) 0.168(7) 0.057(6) 0.013(5) 0.055(5)
O14 0.196(10) 0.099(6) 0.271(12) 0.091(7) 0.020(9) 0.062(6)
O15 0.40(2) 0.43(2) 0.217(12) -0.197(14) -0.223(14) 0.34(2)
O16 0.39(2) 0.304(17) 0.58(3) 0.32(2) 0.40(2) 0.258(17)
N01 0.089(6) 0.102(6) 0.067(5) 0.010(4) 0.000(4) 0.007(5)
O01 0.141(8) 0.095(6) 0.331(18) 0.050(8) -0.035(9) 0.015(6)
C01 0.133(12) 0.25(2) 0.074(7) -0.003(10) 0.020(7) 0.057(13)
C02 0.26(2) 0.133(14) 0.35(3) 0.123(17) -0.12(2) -0.043(14)
C03 0.129(12) 0.31(2) 0.136(12) -0.019(14) -0.016(10) 0.102(15)
N02 0.083(5) 0.081(5) 0.104(6) 0.025(5) 0.002(4) 0.016(4)
O02 0.176(11) 0.226(14) 0.215(13) -0.040(11) -0.018(10) 0.099(10)
C04 0.136(12) 0.38(3) 0.128(12) 0.001(14) 0.018(10) 0.147(16)
C05 0.133(11) 0.209(16) 0.204(16) 0.145(14) -0.023(11) -0.042(11)
C06 0.187(17) 0.122(12) 0.140(13) 0.054(10) -0.019(12) -0.004(11)

loop_
_atom_type_symbol
_atom_type_description
_atom_type_scat_dispersion_real
_atom_type_scat_dispersion_imag
_atom_type_scat_source
C C 0.0033 0.0016 'International Tables Vol C Tables 4.2.6.8 and 6.1.1.4'
H H 0.0000 0.0000 'International Tables Vol C Tables 4.2.6.8 and 6.1.1.4'
N N 0.0061 0.0033 'International Tables Vol C Tables 4.2.6.8 and 6.1.1.4'
O O 0.0106 0.0060 'International Tables Vol C Tables 4.2.6.8 and 6.1.1.4'
P P 0.1023 0.0942 'International Tables Vol C Tables 4.2.6.8 and 6.1.1.4'
Cl Cl 0.1484 0.1585 'International Tables Vol C Tables 4.2.6.8 and 6.1.1.4'
Ag Ag -0.8971 1.1015 'International Tables Vol C Tables 4.2.6.8 and 6.1.1.4'
Pt Pt -1.7033 8.3905 'International Tables Vol C Tables 4.2.6.8 and 6.1.1.4'

loop_
_geom_angle_atom_site_label_1
_geom_angle_atom_site_label_2
_geom_angle_atom_site_label_3
_geom_angle
C76 Pt1 C65 178.2(2)
C76 Pt1 P2 89.91(14)
C65 Pt1 P2 90.94(14)
C76 Pt1 P5 93.96(14)
C65 Pt1 P5 85.11(14)
P2 Pt1 P5 175.17(4)
C76 Pt1 Ag2 58.02(14)
C65 Pt1 Ag2 120.37(14)
P2 Pt1 Ag2 90.79(3)
P5 Pt1 Ag2 88.81(3)
C76 Pt1 Ag1 94.32(14)
C65 Pt1 Ag1 87.20(14)
P2 Pt1 Ag1 95.19(3)
P5 Pt1 Ag1 87.41(3)
Ag2 Pt1 Ag1 151.735(15)
P4 Ag1 P1 153.52(5)
P4 Ag1 O7 108.24(14)
P1 Ag1 O7 98.21(14)
P4 Ag1 Pt1 89.99(3)
P1 Ag1 Pt1 86.97(3)
O7 Ag1 Pt1 98.69(13)
P6 Ag2 P3 148.37(5)
P6 Ag2 O8 105.65(17)
P3 Ag2 O8 95.44(15)
P6 Ag2 C76 107.58(11)
P3 Ag2 C76 90.81(11)
O8 Ag2 C76 100.9(2)
P6 Ag2 Pt1 86.99(4)
P3 Ag2 Pt1 91.12(4)
O8 Ag2 Pt1 141.24(19)
C76 Ag2 Pt1 40.71(10)
C9 P1 C3 101.5(2)
C9 P1 C1 105.2(3)
C3 P1 C1 101.8(2)
C9 P1 Ag1 114.95(19)
C3 P1 Ag1 119.53(18)
C1 P1 Ag1 112.08(18)
C15 P2 C1 108.3(3)
C15 P2 C2 102.9(2)
C1 P2 C2 99.2(2)
C15 P2 Pt1 118.50(19)
C1 P2 Pt1 111.31(18)
C2 P2 Pt1 114.60(17)
C21 P3 C27 102.0(2)
C21 P3 C2 102.6(2)
C27 P3 C2 107.2(3)
C21 P3 Ag2 117.63(19)
C27 P3 Ag2 117.1(2)
C2 P3 Ag2 108.96(17)
C35 P4 C41 104.8(2)
C35 P4 C34 106.8(2)
C41 P4 C34 102.3(2)
C35 P4 Ag1 115.42(17)
C41 P4 Ag1 113.23(17)
C34 P4 Ag1 113.14(15)
C47 P5 C33 107.6(2)
C47 P5 C34 101.5(2)
C33 P5 C34 105.0(2)
C47 P5 Pt1 122.71(17)
C33 P5 Pt1 106.82(18)
C34 P5 Pt1 111.91(16)
C59 P6 C53 103.4(3)
C59 P6 C33 103.9(2)
C53 P6 C33 104.5(2)
C59 P6 Ag2 116.2(2)
C53 P6 Ag2 112.66(19)
C33 P6 Ag2 114.81(17)
C75 O1 C71 119.3(5)
C70 O2 C74 112.7(6)
C69 O3 C73 117.5(5)
C80 O4 C84 118.3(5)
C81 O5 C85 114.5(5)
C82 O6 C86 118.3(5)
C87 O7 Ag1 122.4(6)
C90 O8 Ag2 139.9(9)
C87 N1 C89 124.7(8)
C87 N1 C88 117.3(8)
C89 N1 C88 118.0(8)
C90 N2 C92 121.6(14)
C90 N2 C91 123.6(13)
C92 N2 C91 114.8(11)
P2 C1 P1 117.3(3)
P2 C2 P3 117.2(3)
C4 C3 C8 118.2(5)
C4 C3 P1 124.5(4)
C8 C3 P1 117.3(4)
C3 C4 C5 121.5(6)
C6 C5 C4 119.3(7)
C7 C6 C5 121.0(6)
C6 C7 C8 120.3(7)
C7 C8 C3 119.7(6)
C10 C9 C14 118.6(6)
C10 C9 P1 122.2(4)
C14 C9 P1 119.2(5)
C9 C10 C11 120.9(7)
C12 C11 C10 119.7(8)
C13 C12 C11 120.7(7)
C12 C13 C14 120.2(7)
C9 C14 C13 120.0(7)
C16 C15 C20 119.4(6)
C16 C15 P2 118.0(4)
C20 C15 P2 122.5(5)
C15 C16 C17 120.9(7)
C18 C17 C16 119.5(7)
C19 C18 C17 120.2(7)
C18 C19 C20 120.5(8)
C15 C20 C19 119.3(8)
C26 C21 C22 118.0(6)
C26 C21 P3 123.7(5)
C22 C21 P3 118.2(5)
C23 C22 C21 121.1(7)
C24 C23 C22 120.8(7)
C25 C24 C23 119.1(7)
C24 C25 C26 121.7(9)
C21 C26 C25 119.3(7)
C28 C27 C32 119.4(6)
C28 C27 P3 122.1(5)
C32 C27 P3 118.4(5)
C27 C28 C29 119.3(7)
C30 C29 C28 119.5(7)
C31 C30 C29 121.5(7)
C30 C31 C32 119.1(8)
C31 C32 C27 121.0(7)
P5 C33 P6 113.0(3)
P5 C34 P4 111.4(2)
C40 C35 C36 119.0(5)
C40 C35 P4 123.6(4)
C36 C35 P4 117.3(4)
C35 C36 C37 120.5(6)
C38 C37 C36 120.0(6)
C37 C38 C39 120.7(6)
C38 C39 C40 120.4(6)
C35 C40 C39 119.3(6)
C42 C41 C46 118.7(5)
C42 C41 P4 122.4(4)
C46 C41 P4 118.8(4)
C43 C42 C41 119.7(6)
C44 C43 C42 120.7(6)
C45 C44 C43 120.0(6)
C44 C45 C46 120.4(6)
C45 C46 C41 120.6(5)
C52 C47 C48 119.0(5)
C52 C47 P5 119.9(4)
C48 C47 P5 120.7(4)
C49 C48 C47 120.3(6)
C50 C49 C48 119.1(6)
C51 C50 C49 120.7(6)
C50 C51 C52 120.5(6)
C51 C52 C47 120.3(5)
C58 C53 C54 119.5(6)
C58 C53 P6 119.2(4)
C54 C53 P6 121.2(5)
C53 C54 C55 120.0(7)
C56 C55 C54 120.0(7)
C57 C56 C55 120.5(7)
C56 C57 C58 120.4(7)
C53 C58 C57 119.6(6)
C64 C59 C60 119.6(6)
C64 C59 P6 117.0(5)
C60 C59 P6 123.4(5)
C59 C60 C61 118.5(7)
C62 C61 C60 121.3(7)
C63 C62 C61 119.6(7)
C62 C63 C64 120.7(8)
C59 C64 C63 120.2(7)
C66 C65 Pt1 178.5(5)
C65 C66 C67 177.8(6)
C68 C67 C72 120.8(5)
C68 C67 C66 119.9(5)
C72 C67 C66 119.3(5)
C67 C68 C69 119.3(5)
O3 C69 C70 116.0(5)
O3 C69 C68 123.8(6)
C70 C69 C68 120.1(5)
C69 C70 O2 119.8(5)
C69 C70 C71 120.5(5)
O2 C70 C71 119.7(6)
O1 C71 C70 116.5(5)
O1 C71 C72 123.3(6)
C70 C71 C72 120.1(5)
C71 C72 C67 119.0(5)
C77 C76 Pt1 178.8(5)
C77 C76 Ag2 98.4(4)
Pt1 C76 Ag2 81.27(16)
C76 C77 C78 175.2(6)
C83 C78 C79 120.6(5)
C83 C78 C77 120.4(5)
C79 C78 C77 119.0(5)
C78 C79 C80 119.3(6)
O4 C80 C81 116.6(5)
O4 C80 C79 123.3(6)
C81 C80 C79 120.0(5)
C80 C81 C82 120.3(5)
C80 C81 O5 121.1(5)
C82 C81 O5 118.5(6)
O6 C82 C83 124.7(5)
O6 C82 C81 115.5(5)
C83 C82 C81 119.9(5)
C78 C83 C82 119.8(5)
O7 C87 N1 127.3(8)
O8 C90 N2 132.0(17)
O12 Cl1 O11 119.0(6)
O12 Cl1 O10 117.7(5)
O11 Cl1 O10 114.8(5)
O12 Cl1 O9 102.8(6)
O11 Cl1 O9 98.8(6)
O10 Cl1 O9 97.7(6)
O15 Cl2 O14 114.3(7)
O15 Cl2 O16 108.3(8)
O14 Cl2 O16 105.0(7)
O15 Cl2 O13 111.5(6)
O14 Cl2 O13 115.1(5)
O16 Cl2 O13 101.3(6)
C02 N01 C01 128.8(16)
C02 N01 C03 119.5(16)
C01 N01 C03 111.8(13)
O01 C01 N01 113.0(13)
C05 N02 C06 120.1(14)
C05 N02 C04 126.4(14)
C06 N02 C04 113.4(14)
O02 C06 N02 114.4(15)

loop_
_geom_bond_atom_site_label_1
_geom_bond_atom_site_label_2
_geom_bond_distance
Pt1 C76 2.010(4)
Pt1 C65 2.019(5)
Pt1 P2 2.3021(13)
Pt1 P5 2.3190(13)
Pt1 Ag2 3.0455(7)
Pt1 Ag1 3.0472(8)
Ag1 P4 2.4468(14)
Ag1 P1 2.4596(15)
Ag1 O7 2.497(5)
Ag2 P6 2.4335(14)
Ag2 P3 2.4538(14)
Ag2 O8 2.496(6)
Ag2 C76 2.613(5)
P1 C9 1.815(5)
P1 C3 1.831(5)
P1 C1 1.838(5)
P2 C15 1.830(5)
P2 C1 1.831(5)
P2 C2 1.833(5)
P3 C21 1.822(5)
P3 C27 1.831(6)
P3 C2 1.833(5)
P4 C35 1.820(5)
P4 C41 1.826(5)
P4 C34 1.851(5)
P5 C47 1.815(5)
P5 C33 1.826(5)
P5 C34 1.838(5)
P6 C59 1.820(6)
P6 C53 1.830(6)
P6 C33 1.853(5)
O1 C75 1.365(9)
O1 C71 1.365(7)
O2 C70 1.387(6)
O2 C74 1.403(10)
O3 C69 1.368(7)
O3 C73 1.396(9)
O4 C80 1.369(7)
O4 C84 1.395(10)
O5 C81 1.392(6)
O5 C85 1.416(8)
O6 C82 1.372(7)
O6 C86 1.428(8)
O7 C87 1.205(10)
O8 C90 1.150(13)
N1 C87 1.327(9)
N1 C89 1.407(10)
N1 C88 1.450(10)
N2 C90 1.279(12)
N2 C92 1.419(15)
N2 C91 1.453(16)
C3 C4 1.380(8)
C3 C8 1.399(8)
C4 C5 1.390(8)
C5 C6 1.363(10)
C6 C7 1.362(11)
C7 C8 1.397(9)
C9 C10 1.380(8)
C9 C14 1.384(8)
C10 C11 1.382(9)
C11 C12 1.361(12)
C12 C13 1.360(13)
C13 C14 1.388(10)
C15 C16 1.374(8)
C15 C20 1.375(9)
C16 C17 1.381(8)
C17 C18 1.365(12)
C18 C19 1.365(12)
C19 C20 1.393(10)
C21 C26 1.382(9)
C21 C22 1.384(8)
C22 C23 1.367(9)
C23 C24 1.361(12)
C24 C25 1.345(13)
C25 C26 1.395(10)
C27 C28 1.376(8)
C27 C32 1.382(8)
C28 C29 1.397(9)
C29 C30 1.365(12)
C30 C31 1.359(12)
C31 C32 1.370(9)
C35 C40 1.386(8)
C35 C36 1.390(7)
C36 C37 1.395(8)
C37 C38 1.351(10)
C38 C39 1.371(10)
C39 C40 1.403(8)
C41 C42 1.391(7)
C41 C46 1.393(7)
C42 C43 1.384(8)
C43 C44 1.369(9)
C44 C45 1.365(9)
C45 C46 1.372(8)
C47 C52 1.387(7)
C47 C48 1.393(8)
C48 C49 1.392(8)
C49 C50 1.383(10)
C50 C51 1.363(9)
C51 C52 1.378(7)
C53 C58 1.383(8)
C53 C54 1.386(9)
C54 C55 1.390(10)
C55 C56 1.372(12)
C56 C57 1.358(11)
C57 C58 1.399(9)
C59 C64 1.384(8)
C59 C60 1.395(9)
C60 C61 1.411(9)
C61 C62 1.371(11)
C62 C63 1.362(12)
C63 C64 1.396(10)
C65 C66 1.186(7)
C66 C67 1.455(6)
C67 C68 1.393(8)
C67 C72 1.399(8)
C68 C69 1.394(7)
C69 C70 1.385(9)
C70 C71 1.388(9)
C71 C72 1.396(7)
C76 C77 1.207(7)
C77 C78 1.450(7)
C78 C83 1.381(8)
C78 C79 1.392(8)
C79 C80 1.399(8)
C80 C81 1.380(9)
C81 C82 1.391(8)
C82 C83 1.391(7)
Cl1 O12 1.319(6)
Cl1 O11 1.358(7)
Cl1 O10 1.361(6)
Cl1 O9 1.499(10)
Cl2 O15 1.277(8)
Cl2 O14 1.335(7)
Cl2 O16 1.383(10)
Cl2 O13 1.386(6)
N01 C02 1.355(16)
N01 C01 1.373(16)
N01 C03 1.412(16)
O01 C01 1.293(19)
N02 C05 1.357(14)
N02 C06 1.359(19)
N02 C04 1.446(15)
O02 C06 1.33(2)
